data_7245637
loop_
_publ_author_name
'Zazouli, Sofia'
'Kyritsakas, Nathalie'
'Bulach, Veronique'
'Ferlay, Sylvie'
'Jouaiti, Abdelaziz'

_publ_section_title
;
 Design of Coordination Polymers based on combinations of
 1,2-diphenylethane-1,2-diyl diisonicotinate with Cu(II), Zn(II), Cd(II)
 and Co(II)
;
_journal_name_full CrystEngComm
_journal_paper_doi 10.1039/D2CE01001A
_journal_year 2022
_chemical_formula_moiety 'C26 H20 Cl2 N2 O4 Zn, C H Cl3'
_chemical_formula_sum 'C27 H21 Cl5 N2 O4 Zn'
_chemical_formula_weight 680.08
_space_group_crystal_system monoclinic
_space_group_IT_number 15
_space_group_name_Hall '-C 2yc'
_space_group_name_H-M_alt 'C 1 2/c 1'
_atom_sites_solution_hydrogens mixed
_audit_creation_method SHELXL-2018/3
_audit_update_record
;
2022-07-13 deposited with the CCDC.	2022-10-07 downloaded from the CCDC.
;
_cell_angle_alpha 90
_cell_angle_beta 103.80(3)
_cell_angle_gamma 90
_cell_formula_units_Z 4
_cell_length_a 13.444(3)
_cell_length_b 11.996(2)
_cell_length_c 19.179(4)
_cell_measurement_reflns_used 2541
_cell_measurement_temperature 173(2)
_cell_measurement_theta_max 22.2
_cell_measurement_theta_min 2.5
_cell_volume 3003.8(11)
_computing_cell_refinement 'Bruker SAINT'
_computing_data_collection 'Bruker APEX2'
_computing_data_reduction 'Bruker SAINT'
_computing_molecular_graphics 'Bruker SHELXTL'
_computing_publication_material 'Bruker SHELXTL'
_computing_structure_refinement 'SHELXL-2018/3 (Sheldrick, 2018)'
_computing_structure_solution 'SHELXT 2014/5 (Sheldrick, 2014)'
_diffrn_ambient_temperature 173(2)
_diffrn_measured_fraction_theta_full 0.999
_diffrn_measured_fraction_theta_max 0.992
_diffrn_measurement_device_type 'Bruker APEX-II CCD'
_diffrn_measurement_method '\f and \w scans'
_diffrn_radiation_type MoK\a
_diffrn_radiation_wavelength 0.71073
_diffrn_reflns_av_R_equivalents 0.0284
_diffrn_reflns_av_unetI/netI 0.0261
_diffrn_reflns_Laue_measured_fraction_full 0.999
_diffrn_reflns_Laue_measured_fraction_max 0.992
_diffrn_reflns_limit_h_max 18
_diffrn_reflns_limit_h_min -18
_diffrn_reflns_limit_k_max 16
_diffrn_reflns_limit_k_min -16
_diffrn_reflns_limit_l_max 26
_diffrn_reflns_limit_l_min -26
_diffrn_reflns_number 21140
_diffrn_reflns_point_group_measured_fraction_full 0.999
_diffrn_reflns_point_group_measured_fraction_max 0.992
_diffrn_reflns_theta_full 25.242
_diffrn_reflns_theta_max 29.973
_diffrn_reflns_theta_min 2.306
_exptl_absorpt_coefficient_mu 1.297
_exptl_absorpt_correction_T_max 0.7451
_exptl_absorpt_correction_T_min 0.6584
_exptl_absorpt_correction_type multi-scan
_exptl_absorpt_process_details sadbs
_exptl_crystal_colour colourless
_exptl_crystal_density_diffrn 1.504
_exptl_crystal_density_meas ?
_exptl_crystal_description prism
_exptl_crystal_F_000 1376
_exptl_crystal_size_max 0.180
_exptl_crystal_size_mid 0.070
_exptl_crystal_size_min 0.050
_refine_diff_density_max 1.743
_refine_diff_density_min -1.130
_refine_diff_density_rms 0.108
_refine_ls_extinction_method none
_refine_ls_goodness_of_fit_ref 1.041
_refine_ls_hydrogen_treatment mixed
_refine_ls_matrix_type full
_refine_ls_number_parameters 189
_refine_ls_number_reflns 4348
_refine_ls_number_restraints 1
_refine_ls_restrained_S_all 1.041
_refine_ls_R_factor_all 0.0643
_refine_ls_R_factor_gt 0.0511
_refine_ls_shift/su_max 0.007
_refine_ls_shift/su_mean 0.008
_refine_ls_structure_factor_coef Fsqd
_refine_ls_weighting_details 'w=1/[\s^2^(Fo^2^)+(0.0885P)^2^+8.2236P] where P=(Fo^2^+2Fc^2^)/3'
_refine_ls_weighting_scheme calc
_refine_ls_wR_factor_gt 0.1469
_refine_ls_wR_factor_ref 0.1553
_reflns_Friedel_coverage 0.000
_reflns_number_gt 3551
_reflns_number_total 4348
_reflns_threshold_expression 'I > 2\s(I)'
_cod_data_source_file d2ce01001a1.cif
_cod_data_source_block e5064a
_cod_depositor_comments
;
The following automatic conversions were performed:

data item '_exptl_crystal_density_meas' value 'none' was changed to
'?' -- the value is perceived as not measured.

Automatic conversion script
Id: cif_fix_values 7556 2019-12-06 15:28:31Z antanas 
;
_cod_original_cell_volume 3003.9(11)
_cod_original_sg_symbol_H-M 'C 2/c'
_cod_database_code 7245637
_shelx_shelxl_version_number 2018/3
_shelx_space_group_comment
;
The symmetry employed for this shelxl refinement is uniquely defined
by the following loop, which should always be used as a source of
symmetry information in preference to the above space-group names.
They are only intended as comments.
;
_shelx_estimated_absorpt_t_min 0.800
_shelx_estimated_absorpt_t_max 0.938

loop_
_space_group_symop_operation_xyz
'x, y, z'
'-x, y, -z+1/2'
'x+1/2, y+1/2, z'
'-x+1/2, y+1/2, -z+1/2'
'-x, -y, -z'
'x, -y, z-1/2'
'-x+1/2, -y+1/2, -z'
'x+1/2, -y+1/2, z-1/2'

loop_
_atom_site_label
_atom_site_type_symbol
_atom_site_fract_x
_atom_site_fract_y
_atom_site_fract_z
_atom_site_U_iso_or_equiv
_atom_site_adp_type
_atom_site_occupancy
_atom_site_site_symmetry_order
_atom_site_calc_flag
_atom_site_refinement_flags_posn
_atom_site_refinement_flags_adp
_atom_site_refinement_flags_occupancy
_atom_site_disorder_assembly
_atom_site_disorder_group
Zn1 Zn 0.000000 0.73797(3) 0.250000 0.02195(14) Uani 1 2 d S T P . .
Cl1 Cl 0.14731(5) 0.82539(6) 0.29115(4) 0.03127(17) Uani 1 1 d . . . . .
N1 N 0.02583(17) 0.61951(19) 0.17675(12) 0.0244(4) Uani 1 1 d . . . . .
C1 C -0.0537(2) 0.5562(2) 0.14181(15) 0.0267(5) Uani 1 1 d . . . . .
H1 H -0.120069 0.571854 0.148477 0.032 Uiso 1 1 calc R U . . .
C2 C -0.04234(19) 0.4693(2) 0.09659(15) 0.0256(5) Uani 1 1 d . . . . .
H2 H -0.099828 0.426612 0.072464 0.031 Uiso 1 1 calc R U . . .
C3 C 0.05613(19) 0.4457(2) 0.08729(14) 0.0217(5) Uani 1 1 d . . . . .
C4 C 0.13869(19) 0.5106(2) 0.12315(15) 0.0255(5) Uani 1 1 d . . . . .
H4 H 0.205931 0.496076 0.117773 0.031 Uiso 1 1 calc R U . . .
C5 C 0.1205(2) 0.5973(2) 0.16714(15) 0.0268(5) Uani 1 1 d . . . . .
H5 H 0.176403 0.642242 0.191135 0.032 Uiso 1 1 calc R U . . .
C6 C 0.06877(19) 0.3516(2) 0.03806(14) 0.0212(5) Uani 1 1 d . . . . .
O1 O -0.00196(15) 0.30249(17) -0.00018(12) 0.0290(4) Uani 1 1 d . . . . .
O2 O 0.16841(13) 0.33105(15) 0.04236(10) 0.0222(4) Uani 1 1 d . . . . .
C7 C 0.19216(19) 0.24041(19) -0.00162(14) 0.0201(5) Uani 1 1 d . . . . .
H7 H 0.151285 0.249443 -0.052182 0.024 Uiso 1 1 calc R U . . .
C8 C 0.17048(19) 0.1272(2) 0.02652(15) 0.0230(5) Uani 1 1 d . . . . .
C9 C 0.1805(2) 0.1094(2) 0.10003(16) 0.0295(6) Uani 1 1 d . . . . .
H9 H 0.198660 0.169406 0.132896 0.035 Uiso 1 1 calc R U . . .
C10 C 0.1637(2) 0.0030(3) 0.1251(2) 0.0409(8) Uani 1 1 d . . . . .
H10 H 0.170210 -0.009011 0.174954 0.049 Uiso 1 1 calc R U . . .
C11 C 0.1374(3) -0.0852(3) 0.0768(2) 0.0463(9) Uani 1 1 d . . . . .
H11 H 0.127174 -0.157590 0.093920 0.056 Uiso 1 1 calc R U . . .
C12 C 0.1263(3) -0.0676(3) 0.0042(2) 0.0440(8) Uani 1 1 d . . . . .
H12 H 0.108265 -0.127954 -0.028419 0.053 Uiso 1 1 calc R U . . .
C13 C 0.1416(2) 0.0393(2) -0.02156(18) 0.0328(6) Uani 1 1 d . . . . .
H13 H 0.132166 0.051549 -0.071647 0.039 Uiso 1 1 calc R U . . .
C14 C 0.4864(12) 0.7199(10) 0.2169(8) 0.099(5) Uani 0.5 1 d D . P A -1
H14A H 0.485(13) 0.695(15) 0.166(3) 0.162 Uiso 0.5 1 d D U P B -1
Cl2 Cl 0.4636(3) 0.5844(2) 0.2217(2) 0.1026(13) Uani 0.5 1 d . . P A -1
Cl3 Cl 0.39022(13) 0.78986(18) 0.23929(12) 0.1012(5) Uani 1 1 d . . . . .

loop_
_atom_site_aniso_label
_atom_site_aniso_U_11
_atom_site_aniso_U_22
_atom_site_aniso_U_33
_atom_site_aniso_U_23
_atom_site_aniso_U_13
_atom_site_aniso_U_12
Zn1 0.0244(2) 0.0220(2) 0.0208(2) 0.000 0.00800(16) 0.000
Cl1 0.0286(3) 0.0329(4) 0.0308(3) 0.0016(3) 0.0040(3) -0.0065(2)
N1 0.0253(10) 0.0250(10) 0.0240(10) -0.0005(8) 0.0081(8) 0.0024(8)
C1 0.0219(11) 0.0303(13) 0.0301(13) -0.0013(10) 0.0107(10) 0.0024(10)
C2 0.0216(11) 0.0273(12) 0.0296(13) -0.0033(10) 0.0093(10) -0.0009(9)
C3 0.0232(11) 0.0189(11) 0.0247(12) 0.0001(9) 0.0087(9) 0.0017(9)
C4 0.0204(11) 0.0268(12) 0.0307(13) -0.0041(10) 0.0090(10) 0.0010(9)
C5 0.0237(11) 0.0271(13) 0.0307(13) -0.0065(10) 0.0087(10) -0.0021(10)
C6 0.0226(11) 0.0176(10) 0.0246(11) 0.0011(9) 0.0080(9) -0.0002(8)
O1 0.0235(8) 0.0257(9) 0.0372(11) -0.0059(8) 0.0062(8) -0.0018(7)
O2 0.0207(8) 0.0201(8) 0.0276(9) -0.0053(7) 0.0094(7) -0.0004(6)
C7 0.0207(10) 0.0174(10) 0.0241(11) -0.0033(8) 0.0091(9) -0.0016(8)
C8 0.0192(10) 0.0191(11) 0.0328(13) 0.0009(9) 0.0105(9) -0.0022(8)
C9 0.0268(12) 0.0302(13) 0.0310(14) 0.0038(11) 0.0061(11) -0.0042(10)
C10 0.0357(15) 0.0417(17) 0.0441(18) 0.0181(14) 0.0070(13) -0.0070(13)
C11 0.0430(17) 0.0271(15) 0.070(2) 0.0150(15) 0.0150(17) -0.0077(13)
C12 0.0503(19) 0.0226(14) 0.061(2) -0.0046(14) 0.0184(17) -0.0122(13)
C13 0.0376(15) 0.0233(13) 0.0407(16) -0.0059(11) 0.0158(13) -0.0081(11)
C14 0.124(10) 0.069(6) 0.139(12) -0.044(7) 0.105(11) -0.031(7)
Cl2 0.135(4) 0.0497(13) 0.145(4) -0.0088(15) 0.075(3) 0.0029(15)
Cl3 0.0747(9) 0.1173(14) 0.1182(14) -0.0051(11) 0.0360(9) -0.0119(9)

loop_
_atom_type_symbol
_atom_type_description
_atom_type_scat_dispersion_real
_atom_type_scat_dispersion_imag
_atom_type_scat_source
C C 0.0033 0.0016 'International Tables Vol C Tables 4.2.6.8 and 6.1.1.4'
H H 0.0000 0.0000 'International Tables Vol C Tables 4.2.6.8 and 6.1.1.4'
N N 0.0061 0.0033 'International Tables Vol C Tables 4.2.6.8 and 6.1.1.4'
O O 0.0106 0.0060 'International Tables Vol C Tables 4.2.6.8 and 6.1.1.4'
Cl Cl 0.1484 0.1585 'International Tables Vol C Tables 4.2.6.8 and 6.1.1.4'
Zn Zn 0.2839 1.4301 'International Tables Vol C Tables 4.2.6.8 and 6.1.1.4'

loop_
_geom_angle_atom_site_label_1
_geom_angle_atom_site_label_2
_geom_angle_atom_site_label_3
_geom_angle
_geom_angle_site_symmetry_1
_geom_angle_site_symmetry_3
_geom_angle_publ_flag
N1 Zn1 N1 94.06(13) 2 . ?
N1 Zn1 Cl1 111.19(7) 2 . ?
N1 Zn1 Cl1 106.53(7) . . ?
N1 Zn1 Cl1 106.53(7) 2 2 ?
N1 Zn1 Cl1 111.18(7) . 2 ?
Cl1 Zn1 Cl1 123.44(5) . 2 ?
C1 N1 C5 118.6(2) . . ?
C1 N1 Zn1 118.55(17) . . ?
C5 N1 Zn1 122.58(18) . . ?
N1 C1 C2 122.7(2) . . ?
N1 C1 H1 118.6 . . ?
C2 C1 H1 118.7 . . ?
C1 C2 C3 118.5(2) . . ?
C1 C2 H2 120.7 . . ?
C3 C2 H2 120.7 . . ?
C4 C3 C2 119.2(2) . . ?
C4 C3 C6 122.1(2) . . ?
C2 C3 C6 118.7(2) . . ?
C3 C4 C5 118.7(2) . . ?
C3 C4 H4 120.7 . . ?
C5 C4 H4 120.7 . . ?
N1 C5 C4 122.3(2) . . ?
N1 C5 H5 118.9 . . ?
C4 C5 H5 118.9 . . ?
O1 C6 O2 125.2(2) . . ?
O1 C6 C3 123.8(2) . . ?
O2 C6 C3 111.0(2) . . ?
C6 O2 C7 117.00(19) . . ?
O2 C7 C8 112.0(2) . . ?
O2 C7 C7 102.8(2) . 7 ?
C8 C7 C7 113.1(3) . 7 ?
O2 C7 H7 109.6 . . ?
C8 C7 H7 109.6 . . ?
C7 C7 H7 109.6 7 . ?
C13 C8 C9 119.7(3) . . ?
C13 C8 C7 119.3(2) . . ?
C9 C8 C7 121.0(2) . . ?
C8 C9 C10 120.0(3) . . ?
C8 C9 H9 120.0 . . ?
C10 C9 H9 120.0 . . ?
C11 C10 C9 119.9(3) . . ?
C11 C10 H10 120.0 . . ?
C9 C10 H10 120.1 . . ?
C12 C11 C10 120.2(3) . . ?
C12 C11 H11 119.9 . . ?
C10 C11 H11 119.9 . . ?
C11 C12 C13 120.3(3) . . ?
C11 C12 H12 119.9 . . ?
C13 C12 H12 119.9 . . ?
C8 C13 C12 119.9(3) . . ?
C8 C13 H13 120.1 . . ?
C12 C13 H13 120.1 . . ?
Cl2 C14 Cl3 108.2(6) . . ?
Cl2 C14 H14A 79(10) . . ?
Cl3 C14 H14A 123(10) . . ?

loop_
_geom_bond_atom_site_label_1
_geom_bond_atom_site_label_2
_geom_bond_distance
_geom_bond_site_symmetry_2
_geom_bond_publ_flag
Zn1 N1 2.085(2) 2 ?
Zn1 N1 2.085(2) . ?
Zn1 Cl1 2.2134(8) . ?
Zn1 Cl1 2.2135(8) 2 ?
N1 C1 1.352(4) . ?
N1 C5 1.355(3) . ?
C1 C2 1.388(4) . ?
C1 H1 0.9500 . ?
C2 C3 1.406(3) . ?
C2 H2 0.9500 . ?
C3 C4 1.395(4) . ?
C3 C6 1.506(3) . ?
C4 C5 1.397(4) . ?
C4 H4 0.9500 . ?
C5 H5 0.9500 . ?
C6 O1 1.207(3) . ?
C6 O2 1.345(3) . ?
O2 C7 1.457(3) . ?
C7 C8 1.515(3) . ?
C7 C7 1.559(5) 7 ?
C7 H7 1.0000 . ?
C8 C13 1.394(4) . ?
C8 C9 1.400(4) . ?
C9 C10 1.400(4) . ?
C9 H9 0.9500 . ?
C10 C11 1.396(6) . ?
C10 H10 0.9500 . ?
C11 C12 1.380(6) . ?
C11 H11 0.9500 . ?
C12 C13 1.408(4) . ?
C12 H12 0.9500 . ?
C13 H13 0.9500 . ?
C14 Cl2 1.660(12) . ?
C14 Cl3 1.681(12) . ?
C14 H14A 1.02(6) . ?
